data_4501673
loop_
_publ_author_name
'Sarma, Bipul'
'Sanphui, Palash'
'Nangia, Ashwini'

_publ_section_title
;
 Polymorphism in Isomeric Dihydroxybenzoic Acids
;
_journal_issue 5
_journal_name_full 'Crystal Growth &amp; Design'
_journal_page_first 2388
_journal_paper_doi 10.1021/cg100220z
_journal_volume 10
_journal_year 2010
_chemical_formula_moiety 'C7 H6 O4'
_chemical_formula_sum 'C7 H6 O4'
_chemical_formula_weight 154.12
_chemical_name_common 3,5-Dihydroxybenzoicacid
_chemical_name_systematic
; 
 3,5-Dihydroxybenzoicacid 
;
_space_group_IT_number 15
_symmetry_cell_setting monoclinic
_symmetry_space_group_name_Hall '-C 2yc'
_symmetry_space_group_name_H-M 'C 1 2/c 1'
_atom_sites_solution_hydrogens geom
_atom_sites_solution_primary direct
_atom_sites_solution_secondary difmap
_audit_creation_method SHELXL-97
_cell_angle_alpha 90.00
_cell_angle_beta 116.770(2)
_cell_angle_gamma 90.00
_cell_formula_units_Z 24
_cell_length_a 14.101(2)
_cell_length_b 22.433(4)
_cell_length_c 14.161(2)
_cell_measurement_reflns_used 3846
_cell_measurement_temperature 298(2)
_cell_measurement_theta_max 25.80
_cell_measurement_theta_min 2.43
_cell_volume 3999.4(11)
_computing_cell_refinement 'Bruker SMART'
_computing_data_collection 'Bruker SMART'
_computing_data_reduction 'Bruker SAINT'
_computing_molecular_graphics 'Bruker SHELXTL'
_computing_publication_material 'Bruker SHELXTL'
_computing_structure_refinement 'SHELXL-97 (Sheldrick, 1997)'
_computing_structure_solution 'SHELXS-97 (Sheldrick, 1990)'
_diffrn_ambient_temperature 298(2)
_diffrn_measured_fraction_theta_full 0.971
_diffrn_measured_fraction_theta_max 0.971
_diffrn_measurement_device_type 'CCD area detector'
_diffrn_measurement_method 'phi and omega scans'
_diffrn_radiation_monochromator graphite
_diffrn_radiation_source 'fine-focus sealed tube'
_diffrn_radiation_type MoK\a
_diffrn_radiation_wavelength 0.71073
_diffrn_reflns_av_R_equivalents 0.0759
_diffrn_reflns_av_sigmaI/netI 0.0611
_diffrn_reflns_limit_h_max 17
_diffrn_reflns_limit_h_min -17
_diffrn_reflns_limit_k_max 27
_diffrn_reflns_limit_k_min -27
_diffrn_reflns_limit_l_max 17
_diffrn_reflns_limit_l_min -17
_diffrn_reflns_number 20096
_diffrn_reflns_theta_full 26.08
_diffrn_reflns_theta_max 26.08
_diffrn_reflns_theta_min 1.82
_exptl_absorpt_coefficient_mu 0.129
_exptl_absorpt_correction_T_max 0.9949
_exptl_absorpt_correction_T_min 0.9649
_exptl_absorpt_correction_type multi-scan
_exptl_absorpt_process_details SADABS
_exptl_crystal_colour colourless
_exptl_crystal_density_diffrn 1.536
_exptl_crystal_density_method 'not measured'
_exptl_crystal_description plate
_exptl_crystal_F_000 1920
_exptl_crystal_size_max 0.28
_exptl_crystal_size_mid 0.20
_exptl_crystal_size_min 0.04
_refine_diff_density_max 0.510
_refine_diff_density_min -0.371
_refine_diff_density_rms 0.087
_refine_ls_extinction_method none
_refine_ls_goodness_of_fit_ref 1.083
_refine_ls_hydrogen_treatment mixed
_refine_ls_matrix_type full
_refine_ls_number_parameters 334
_refine_ls_number_reflns 3858
_refine_ls_number_restraints 0
_refine_ls_restrained_S_all 1.083
_refine_ls_R_factor_all 0.1397
_refine_ls_R_factor_gt 0.0964
_refine_ls_shift/su_max 0.000
_refine_ls_shift/su_mean 0.000
_refine_ls_structure_factor_coef Fsqd
_refine_ls_weighting_details 'calc w=1/[\s^2^(Fo^2^)+(0.0953P)^2^+15.1728P] where P=(Fo^2^+2Fc^2^)/3'
_refine_ls_weighting_scheme calc
_refine_ls_wR_factor_gt 0.2170
_refine_ls_wR_factor_ref 0.2406
_reflns_number_gt 2564
_reflns_number_total 3858
_reflns_threshold_expression >2sigma(I)
_cod_data_source_file cg100220z_si_002.cif
_cod_data_source_block 3,5-DHBAsublimed_M
_cod_depositor_comments
;
The following automatic conversions were performed:

'_symmetry_cell_setting' value 'Monoclinic' changed to 'monoclinic'
according to /home/saulius/struct/CIF-dictionaries/cif_core.dic
dictionary named 'cif_core.dic' version 2.4.2 from 2011-04-26.

Automatic conversion script
Id: cif_fix_values 1715 2011-07-08 13:25:40Z adriana 
;
_cod_original_cell_volume 3999.5(11)
_cod_original_sg_symbol_H-M 'C2/c  '
_cod_database_code 4501673

loop_
_symmetry_equiv_pos_as_xyz
'x, y, z'
'-x, y, -z+1/2'
'x+1/2, y+1/2, z'
'-x+1/2, y+1/2, -z+1/2'
'-x, -y, -z'
'x, -y, z-1/2'
'-x+1/2, -y+1/2, -z'
'x+1/2, -y+1/2, z-1/2'

loop_
_atom_site_label
_atom_site_type_symbol
_atom_site_fract_x
_atom_site_fract_y
_atom_site_fract_z
_atom_site_U_iso_or_equiv
_atom_site_adp_type
_atom_site_occupancy
_atom_site_symmetry_multiplicity
_atom_site_calc_flag
_atom_site_refinement_flags
O2 O 0.0804(3) 0.36717(14) 0.3809(3) 0.0506(10) Uani 1 1 d .
O1 O -0.0836(3) 0.36510(14) 0.3656(3) 0.0405(9) Uani 1 1 d .
O3 O 0.1890(3) 0.15362(15) 0.4094(3) 0.0399(9) Uani 1 1 d .
C5 C 0.0170(3) 0.15134(18) 0.4044(4) 0.0284(10) Uani 1 1 d .
H5 H 0.0204 0.1100 0.4103 0.034 Uiso 1 1 calc R
O4 O -0.1489(3) 0.14693(14) 0.4031(3) 0.0446(10) Uani 1 1 d .
C2 C 0.0062(4) 0.27369(18) 0.3834(3) 0.0267(10) Uani 1 1 d .
C3 C 0.0957(4) 0.24427(19) 0.3916(4) 0.0282(10) Uani 1 1 d .
H3 H 0.1517 0.2653 0.3900 0.034 Uiso 1 1 calc R
C7 C -0.0790(4) 0.24262(18) 0.3865(4) 0.0276(10) Uani 1 1 d .
H7 H -0.1389 0.2627 0.3812 0.033 Uiso 1 1 calc R
C1 C 0.0016(4) 0.34017(19) 0.3767(4) 0.0285(10) Uani 1 1 d .
C4 C 0.1002(3) 0.18275(18) 0.4022(3) 0.0247(10) Uani 1 1 d .
C6 C -0.0709(3) 0.18137(18) 0.3977(4) 0.0271(10) Uani 1 1 d .
O12 O 0.6757(3) 0.20081(14) 0.1564(3) 0.0395(9) Uani 1 1 d .
O10 O 0.5746(3) -0.01658(14) 0.1263(3) 0.0458(10) Uani 1 1 d .
O9 O 0.4118(3) -0.01537(15) 0.1150(3) 0.0515(11) Uani 1 1 d .
O11 O 0.3190(3) 0.19930(15) 0.1033(3) 0.0393(9) Uani 1 1 d .
C19 C 0.4981(4) 0.19996(18) 0.1274(4) 0.0287(10) Uani 1 1 d .
H19 H 0.4999 0.2414 0.1305 0.034 Uiso 1 1 calc R
C16 C 0.4936(4) 0.07646(19) 0.1183(4) 0.0302(10) Uani 1 1 d .
C21 C 0.5856(4) 0.10692(18) 0.1333(4) 0.0298(11) Uani 1 1 d .
H21 H 0.6456 0.0862 0.1405 0.036 Uiso 1 1 calc R
C17 C 0.4045(3) 0.10779(18) 0.1093(4) 0.0268(10) Uani 1 1 d .
H17 H 0.3438 0.0875 0.1011 0.032 Uiso 1 1 calc R
C18 C 0.4073(4) 0.16922(18) 0.1126(4) 0.0280(10) Uani 1 1 d .
C20 C 0.5860(4) 0.16808(18) 0.1374(4) 0.0262(10) Uani 1 1 d .
C15 C 0.4949(4) 0.01057(19) 0.1200(4) 0.0321(11) Uani 1 1 d .
O7 O 0.3422(3) 0.53247(14) 0.0811(3) 0.0423(10) Uani 1 1 d .
C12 C 0.3485(4) 0.53020(18) 0.2484(4) 0.0284(10) Uani 1 1 d .
H12 H 0.3525 0.5716 0.2497 0.034 Uiso 1 1 calc R
O5 O 0.3211(3) 0.31802(15) 0.3205(3) 0.0441(10) Uani 1 1 d .
O8 O 0.3508(3) 0.52831(14) 0.4190(3) 0.0448(10) Uani 1 1 d .
O6 O 0.3414(3) 0.31184(14) 0.1738(3) 0.0493(10) Uani 1 1 d .
C13 C 0.3441(4) 0.49891(18) 0.1630(3) 0.0260(10) Uani 1 1 d .
C10 C 0.3404(4) 0.43783(18) 0.3306(4) 0.0341(12) Uani 1 1 d .
H10 H 0.3372 0.4173 0.3861 0.041 Uiso 1 1 calc R
C9 C 0.3389(4) 0.40746(19) 0.2445(4) 0.0297(10) Uani 1 1 d .
C11 C 0.3470(4) 0.49946(18) 0.3320(3) 0.0275(10) Uani 1 1 d .
C14 C 0.3404(4) 0.43786(18) 0.1599(4) 0.0283(10) Uani 1 1 d .
H14 H 0.3390 0.4173 0.1023 0.034 Uiso 1 1 calc R
C8 C 0.3340(4) 0.34108(19) 0.2415(4) 0.0314(11) Uani 1 1 d .
H12C H 0.713(3) 0.1862(18) 0.134(3) 0.013(11) Uiso 1 1 d .
H5B H 0.311(5) 0.284(3) 0.316(5) 0.06(2) Uiso 1 1 d .
H8B H 0.357(4) 0.570(2) 0.416(4) 0.036(13) Uiso 1 1 d .
H9C H 0.431(7) -0.066(4) 0.124(7) 0.13(3) Uiso 1 1 d .
H3A H 0.175(4) 0.117(2) 0.422(4) 0.033(13) Uiso 1 1 d .
H1A H -0.080(10) 0.415(5) 0.370(11) 0.23(6) Uiso 1 1 d .
H4A H -0.209(8) 0.169(4) 0.403(7) 0.14(4) Uiso 1 1 d .
H7B H 0.340(5) 0.513(3) 0.032(5) 0.058(19) Uiso 1 1 d .
H11C H 0.340(5) 0.231(3) 0.128(5) 0.06(2) Uiso 1 1 d .

loop_
_atom_site_aniso_label
_atom_site_aniso_U_11
_atom_site_aniso_U_22
_atom_site_aniso_U_33
_atom_site_aniso_U_23
_atom_site_aniso_U_13
_atom_site_aniso_U_12
O2 0.052(2) 0.0234(18) 0.089(3) 0.0046(18) 0.044(2) -0.0043(16)
O1 0.0343(19) 0.0194(16) 0.069(3) 0.0006(16) 0.0243(18) 0.0061(14)
O3 0.039(2) 0.0206(17) 0.072(3) 0.0045(16) 0.0353(19) 0.0074(15)
C5 0.034(3) 0.014(2) 0.040(3) 0.0011(18) 0.020(2) 0.0017(18)
O4 0.041(2) 0.0191(17) 0.089(3) 0.0020(17) 0.043(2) 0.0010(15)
C2 0.036(2) 0.015(2) 0.029(2) 0.0009(17) 0.014(2) -0.0008(18)
C3 0.027(2) 0.027(2) 0.032(3) -0.0003(18) 0.013(2) 0.0001(18)
C7 0.026(2) 0.023(2) 0.036(3) -0.0001(18) 0.016(2) 0.0042(18)
C1 0.031(2) 0.022(2) 0.032(3) 0.0016(19) 0.014(2) 0.000(2)
C4 0.028(2) 0.019(2) 0.029(2) -0.0057(17) 0.0142(19) 0.0013(17)
C6 0.028(2) 0.017(2) 0.038(3) 0.0011(18) 0.016(2) -0.0015(18)
O12 0.038(2) 0.0209(16) 0.075(3) -0.0148(16) 0.040(2) -0.0068(14)
O10 0.046(2) 0.0206(17) 0.080(3) -0.0018(17) 0.036(2) 0.0033(15)
O9 0.046(2) 0.0255(19) 0.095(3) -0.0050(19) 0.042(2) -0.0066(16)
O11 0.0299(18) 0.0191(17) 0.071(3) -0.0113(17) 0.0243(18) 0.0003(14)
C19 0.039(3) 0.013(2) 0.036(3) -0.0013(18) 0.019(2) 0.0005(18)
C16 0.041(3) 0.020(2) 0.032(2) -0.0056(18) 0.019(2) -0.002(2)
C21 0.032(3) 0.019(2) 0.046(3) -0.0037(19) 0.024(2) 0.0022(18)
C17 0.029(2) 0.016(2) 0.038(3) -0.0069(18) 0.018(2) -0.0071(17)
C18 0.032(2) 0.021(2) 0.033(3) -0.0034(18) 0.016(2) 0.0001(18)
C20 0.033(2) 0.021(2) 0.031(2) -0.0004(18) 0.020(2) -0.0011(18)
C15 0.032(3) 0.021(2) 0.046(3) 0.000(2) 0.019(2) 0.003(2)
O7 0.083(3) 0.0180(17) 0.038(2) -0.0019(15) 0.038(2) -0.0048(17)
C12 0.036(2) 0.015(2) 0.034(2) -0.0023(18) 0.016(2) -0.0053(18)
O5 0.074(3) 0.0147(17) 0.053(2) 0.0031(16) 0.036(2) 0.0027(17)
O8 0.096(3) 0.0126(16) 0.038(2) -0.0056(14) 0.041(2) -0.0033(17)
O6 0.081(3) 0.0170(17) 0.065(3) -0.0074(16) 0.047(2) -0.0021(17)
C13 0.037(3) 0.019(2) 0.027(2) -0.0033(17) 0.019(2) -0.0034(18)
C10 0.061(3) 0.016(2) 0.032(3) -0.0009(18) 0.027(3) -0.004(2)
C9 0.039(3) 0.019(2) 0.034(3) -0.0023(19) 0.019(2) -0.0024(19)
C11 0.042(3) 0.019(2) 0.026(2) -0.0025(17) 0.019(2) -0.0020(19)
C14 0.041(3) 0.020(2) 0.028(2) -0.0046(17) 0.019(2) -0.0028(19)
C8 0.042(3) 0.016(2) 0.038(3) 0.000(2) 0.019(2) 0.0028(19)

loop_
_atom_type_symbol
_atom_type_description
_atom_type_scat_dispersion_real
_atom_type_scat_dispersion_imag
_atom_type_scat_source
C C 0.0033 0.0016 'International Tables Vol C Tables 4.2.6.8 and 6.1.1.4'
H H 0.0000 0.0000 'International Tables Vol C Tables 4.2.6.8 and 6.1.1.4'
O O 0.0106 0.0060 'International Tables Vol C Tables 4.2.6.8 and 6.1.1.4'

loop_
_geom_angle_atom_site_label_1
_geom_angle_atom_site_label_2
_geom_angle_atom_site_label_3
_geom_angle
C6 C5 C4 119.8(4)
C3 C2 C7 121.4(4)
C3 C2 C1 119.6(4)
C7 C2 C1 118.9(4)
C2 C3 C4 118.7(4)
C6 C7 C2 118.0(4)
O2 C1 O1 124.6(4)
O2 C1 C2 118.1(4)
O1 C1 C2 117.3(4)
O3 C4 C5 120.7(4)
O3 C4 C3 118.5(4)
C5 C4 C3 120.8(4)
O4 C6 C5 116.1(4)
O4 C6 C7 122.6(4)
C5 C6 C7 121.3(4)
C20 C19 C18 118.9(4)
C17 C16 C21 120.3(4)
C17 C16 C15 120.7(4)
C21 C16 C15 118.9(4)
C20 C21 C16 118.8(4)
C18 C17 C16 119.4(4)
O11 C18 C17 118.6(4)
O11 C18 C19 120.6(4)
C17 C18 C19 120.8(4)
C21 C20 O12 121.7(4)
C21 C20 C19 121.8(4)
O12 C20 C19 116.4(4)
O10 C15 O9 123.7(4)
O10 C15 C16 119.6(4)
O9 C15 C16 116.7(4)
C13 C12 C11 119.2(4)
C14 C13 O7 122.3(4)
C14 C13 C12 121.7(4)
O7 C13 C12 116.0(4)
C11 C10 C9 118.5(4)
C10 C9 C14 121.2(4)
C10 C9 C8 119.9(4)
C14 C9 C8 119.0(4)
O8 C11 C12 121.8(4)
O8 C11 C10 117.4(4)
C12 C11 C10 120.9(4)
C13 C14 C9 118.5(4)
O6 C8 O5 123.8(4)
O6 C8 C9 123.2(4)
O5 C8 C9 113.0(4)

loop_
_geom_bond_atom_site_label_1
_geom_bond_atom_site_label_2
_geom_bond_distance
O2 C1 1.244(5)
O1 C1 1.269(5)
O3 C4 1.374(5)
C5 C6 1.376(6)
C5 C4 1.381(6)
O4 C6 1.374(5)
C2 C3 1.382(6)
C2 C7 1.406(6)
C2 C1 1.494(6)
C3 C4 1.387(6)
C7 C6 1.382(6)
O12 C20 1.380(5)
O10 C15 1.246(5)
O9 C15 1.281(5)
O11 C18 1.370(5)
C19 C20 1.381(6)
C19 C18 1.385(6)
C16 C17 1.394(6)
C16 C21 1.396(6)
C16 C15 1.478(6)
C21 C20 1.373(6)
C17 C18 1.379(6)
O7 C13 1.374(5)
C12 C13 1.374(6)
C12 C11 1.380(6)
O5 C8 1.317(6)
O8 C11 1.371(5)
O6 C8 1.204(6)
C13 C14 1.371(6)
C10 C11 1.385(6)
C10 C9 1.388(6)
C9 C14 1.388(6)
C9 C8 1.491(6)
